data_7127153
loop_
_publ_author_name
'\<Skoch, Karel'
'Daniliuc, Constantin G.'
'Kehr, Gerald'
'Erker, Gerhard'

_publ_section_title
;
 Using the FpXylBH<sub>2</sub>&#x2022;SMe<sub>2</sub> reagent for the
 regioselective synthesis of cyclic bis(alkenyl)boranes.
;
_journal_issue 81
_journal_name_full 'Chemical communications (Cambridge, England)'
_journal_page_first 12178
_journal_page_last 12181
_journal_paper_doi 10.1039/d0cc05230b
_journal_volume 56
_journal_year 2020
_chemical_formula_sum 'C16 H10 B2 F12'
_chemical_formula_weight 451.86
_space_group_crystal_system monoclinic
_space_group_IT_number 14
_space_group_name_Hall '-P 2yn'
_space_group_name_H-M_alt 'P 1 21/n 1'
_atom_sites_solution_hydrogens mixed
_audit_creation_method 'APEX3 v2016.1-0'
_audit_update_record
;
2020-07-16 deposited with the CCDC.	2020-09-02 downloaded from the CCDC.
;
_cell_angle_alpha 90
_cell_angle_beta 96.564(2)
_cell_angle_gamma 90
_cell_formula_units_Z 2
_cell_length_a 7.5560(3)
_cell_length_b 8.4678(3)
_cell_length_c 13.5930(5)
_cell_measurement_reflns_used 3836
_cell_measurement_temperature 100.(2)
_cell_measurement_theta_max 66.7107
_cell_measurement_theta_min 6.5562
_cell_volume 864.02(6)
_computing_cell_refinement 'SAINT V8.37A (Bruker AXS Inc., 2015)'
_computing_data_collection 'APEX3 v2016.1-0 (Bruker AXS Inc., 2016)'
_computing_data_reduction 'SAINT V8.37A (Bruker AXS Inc., 2015)'
_computing_molecular_graphics 'APEX3 v2016.1-0 (Bruker AXS Inc., 2016)'
_computing_publication_material 'APEX3 v2016.1-0 (Bruker AXS Inc., 2016)'
_computing_structure_refinement 'SHELXL-2014/7 (Sheldrick, 2014)'
_computing_structure_solution 'SHELXL-2014/7 (Sheldrick, 2014)'
_diffrn_ambient_temperature 100.(2)
_diffrn_detector_area_resol_mean 8.3333
_diffrn_measured_fraction_theta_full 0.994
_diffrn_measured_fraction_theta_max 0.994
_diffrn_measurement_device_type 'Kappa CCD APEXII'
_diffrn_measurement_method 'phi / omega scans'
_diffrn_radiation_monochromator graphite
_diffrn_radiation_type CuK\a
_diffrn_radiation_wavelength 1.54178
_diffrn_reflns_av_R_equivalents 0.0981
_diffrn_reflns_av_unetI/netI 0.0441
_diffrn_reflns_limit_h_max 9
_diffrn_reflns_limit_h_min -8
_diffrn_reflns_limit_k_max 10
_diffrn_reflns_limit_k_min -10
_diffrn_reflns_limit_l_max 15
_diffrn_reflns_limit_l_min -16
_diffrn_reflns_number 11415
_diffrn_reflns_theta_full 66.78
_diffrn_reflns_theta_max 66.78
_diffrn_reflns_theta_min 6.17
_diffrn_source 'fine-focus sealed tube'
_diffrn_source_type 'fine-focus sealed tube'
_exptl_absorpt_coefficient_mu 1.737
_exptl_absorpt_correction_T_max 0.95
_exptl_absorpt_correction_T_min 0.76
_exptl_absorpt_correction_type multi-scan
_exptl_absorpt_process_details
;
Bruker AXS (2014). SADABS, Version 2014/5, Bruker AXS Inc., Madison, Wisconsin,
USA.
;
_exptl_crystal_colour colourless
_exptl_crystal_density_diffrn 1.737
_exptl_crystal_density_method 'not measured'
_exptl_crystal_description needle
_exptl_crystal_F_000 448
_exptl_crystal_size_max 0.200
_exptl_crystal_size_mid 0.060
_exptl_crystal_size_min 0.030
_refine_diff_density_max 0.203
_refine_diff_density_min -0.309
_refine_ls_extinction_method none
_refine_ls_goodness_of_fit_ref 1.049
_refine_ls_hydrogen_treatment mixed
_refine_ls_matrix_type full
_refine_ls_number_parameters 144
_refine_ls_number_reflns 1519
_refine_ls_number_restraints 0
_refine_ls_restrained_S_all 1.049
_refine_ls_R_factor_all 0.0526
_refine_ls_R_factor_gt 0.0438
_refine_ls_shift/su_max 0.000
_refine_ls_shift/su_mean 0.000
_refine_ls_structure_factor_coef Fsqd
_refine_ls_weighting_details 'w=1/[\s^2^(Fo^2^)+(0.0455P)^2^+0.5399P] where P=(Fo^2^+2Fc^2^)/3'
_refine_ls_weighting_scheme calc
_refine_ls_wR_factor_gt 0.0960
_refine_ls_wR_factor_ref 0.1000
_reflns_number_gt 1264
_reflns_number_total 1519
_reflns_threshold_expression 'I > 2\s(I)'
_cod_data_source_file d0cc05230b2.cif
_cod_data_source_block erk9658
_cod_depositor_comments 'Adding full bibliography for 7127153--7127160.cif.'
_cod_database_code 7127153

loop_
_space_group_symop_operation_xyz
'x, y, z'
'-x+1/2, y+1/2, -z+1/2'
'-x, -y, -z'
'x-1/2, -y-1/2, z-1/2'

loop_
_atom_site_type_symbol
_atom_site_label
_atom_site_fract_x
_atom_site_fract_y
_atom_site_fract_z
_atom_site_U_iso_or_equiv
_atom_site_adp_type
_atom_site_calc_flag
_atom_site_refinement_flags_adp
_atom_site_refinement_flags_occupancy
_atom_site_refinement_flags_posn
_atom_site_occupancy
_atom_site_disorder_assembly
_atom_site_disorder_group
B B1 0.4182(3) 0.5250(3) 0.53926(17) 0.0181(5) Uani d . . . 1 . .
H H1 0.303(3) 0.586(3) 0.5065(16) 0.022(6) Uiso d . . . 1 . .
H H2 0.556(3) 0.590(2) 0.5149(15) 0.016(5) Uiso d . . . 1 . .
C C1 0.4435(3) 0.4787(2) 0.65292(14) 0.0160(4) Uani d . . . 1 . .
C C2 0.3032(3) 0.4176(2) 0.70116(14) 0.0172(4) Uani d . . . 1 . .
C C3 0.3252(3) 0.3813(2) 0.80163(14) 0.0197(5) Uani d . . . 1 . .
H H3 0.2286 0.3391 0.8322 0.024 Uiso calc U . R 1 . .
C C4 0.4879(3) 0.4067(2) 0.85680(14) 0.0208(5) Uani d . . . 1 . .
H H4 0.5034 0.3829 0.9256 0.025 Uiso calc U . R 1 . .
C C5 0.6284(3) 0.4671(2) 0.81120(14) 0.0168(4) Uani d . . . 1 . .
C C6 0.6064(3) 0.5019(2) 0.71030(14) 0.0171(4) Uani d . . . 1 . .
H H6 0.7044 0.5421 0.6801 0.021 Uiso calc U . R 1 . .
C C7 0.1245(3) 0.3907(2) 0.64326(15) 0.0196(5) Uani d . . . 1 . .
F F1 0.13841(17) 0.30897(15) 0.55925(9) 0.0266(3) Uani d . . . 1 . .
F F2 0.04002(16) 0.52605(14) 0.61574(9) 0.0234(3) Uani d . . . 1 . .
F F3 0.01305(17) 0.30839(15) 0.69379(9) 0.0273(3) Uani d . . . 1 . .
C C8 0.8026(3) 0.4955(2) 0.87285(15) 0.0208(5) Uani d . . . 1 . .
F F4 0.91489(18) 0.58457(16) 0.82772(9) 0.0318(4) Uani d . . . 1 . .
F F5 0.88899(17) 0.36021(15) 0.89748(10) 0.0312(3) Uani d . . . 1 . .
F F6 0.78091(19) 0.56824(19) 0.95824(9) 0.0404(4) Uani d . . . 1 . .

loop_
_atom_site_aniso_label
_atom_site_aniso_U_11
_atom_site_aniso_U_22
_atom_site_aniso_U_33
_atom_site_aniso_U_12
_atom_site_aniso_U_13
_atom_site_aniso_U_23
B1 0.0200(13) 0.0185(11) 0.0155(11) -0.0012(9) 0.0011(9) -0.0005(9)
C1 0.0212(11) 0.0125(9) 0.0145(10) 0.0019(8) 0.0027(8) 0.0005(7)
C2 0.0225(11) 0.0124(9) 0.0165(10) 0.0004(8) 0.0022(8) -0.0006(8)
C3 0.0229(11) 0.0190(10) 0.0177(10) -0.0017(8) 0.0040(8) 0.0034(8)
C4 0.0292(12) 0.0200(10) 0.0129(10) 0.0015(9) 0.0019(8) 0.0036(8)
C5 0.0196(10) 0.0135(9) 0.0169(10) 0.0040(8) 0.0007(8) -0.0014(8)
C6 0.0201(11) 0.0148(10) 0.0166(10) 0.0003(8) 0.0027(8) -0.0011(7)
C7 0.0237(11) 0.0183(11) 0.0171(10) -0.0040(9) 0.0032(8) 0.0013(8)
F1 0.0306(7) 0.0291(7) 0.0190(6) -0.0048(5) -0.0015(5) -0.0076(5)
F2 0.0199(7) 0.0235(6) 0.0257(7) 0.0007(5) -0.0016(5) 0.0045(5)
F3 0.0271(7) 0.0301(7) 0.0245(6) -0.0115(6) 0.0026(5) 0.0050(5)
C8 0.0255(12) 0.0202(11) 0.0162(10) 0.0010(9) 0.0009(9) -0.0014(8)
F4 0.0288(7) 0.0349(7) 0.0297(7) -0.0113(6) -0.0053(5) 0.0063(6)
F5 0.0250(7) 0.0287(7) 0.0370(8) 0.0050(6) -0.0087(6) 0.0082(6)
F6 0.0324(8) 0.0633(10) 0.0239(7) 0.0027(7) -0.0042(6) -0.0229(7)

loop_
_atom_type_symbol
_atom_type_description
_atom_type_scat_dispersion_real
_atom_type_scat_dispersion_imag
_atom_type_scat_source
C C 0.0181 0.0091 'International Tables Vol C Tables 4.2.6.8 and 6.1.1.4'
H H 0.0000 0.0000 'International Tables Vol C Tables 4.2.6.8 and 6.1.1.4'
B B 0.0090 0.0039 'International Tables Vol C Tables 4.2.6.8 and 6.1.1.4'
F F 0.0727 0.0534 'International Tables Vol C Tables 4.2.6.8 and 6.1.1.4'

loop_
_geom_angle_atom_site_label_1
_geom_angle_atom_site_label_2
_geom_angle_atom_site_label_3
_geom_angle_site_symmetry_1
_geom_angle_site_symmetry_3
_geom_angle
_geom_angle_publ_flag
C1 B1 B1 . 3_666 120.9(2) ?
C1 B1 H1 . . 122.1(12) ?
B1 B1 H1 3_666 . 117.1(12) ?
C1 B1 H2 . . 110.7(10) ?
B1 B1 H2 3_666 . 44.6(10) ?
H1 B1 H2 . . 110.0(16) ?
C6 C1 C2 . . 117.07(18) ?
C6 C1 B1 . . 120.73(18) ?
C2 C1 B1 . . 122.17(18) ?
C3 C2 C1 . . 121.81(19) ?
C3 C2 C7 . . 118.72(18) ?
C1 C2 C7 . . 119.47(17) ?
C4 C3 C2 . . 119.82(19) ?
C4 C3 H3 . . 120.1 ?
C2 C3 H3 . . 120.1 ?
C3 C4 C5 . . 119.59(18) ?
C3 C4 H4 . . 120.2 ?
C5 C4 H4 . . 120.2 ?
C4 C5 C6 . . 120.44(19) ?
C4 C5 C8 . . 118.57(18) ?
C6 C5 C8 . . 120.99(19) ?
C5 C6 C1 . . 121.26(19) ?
C5 C6 H6 . . 119.4 ?
C1 C6 H6 . . 119.4 ?
F3 C7 F2 . . 106.26(17) ?
F3 C7 F1 . . 106.33(16) ?
F2 C7 F1 . . 106.40(16) ?
F3 C7 C2 . . 112.97(16) ?
F2 C7 C2 . . 112.75(16) ?
F1 C7 C2 . . 111.64(17) ?
F4 C8 F6 . . 106.59(17) ?
F4 C8 F5 . . 106.26(18) ?
F6 C8 F5 . . 106.28(17) ?
F4 C8 C5 . . 113.45(16) ?
F6 C8 C5 . . 111.84(17) ?
F5 C8 C5 . . 111.94(17) ?

loop_
_geom_bond_atom_site_label_1
_geom_bond_atom_site_label_2
_geom_bond_site_symmetry_2
_geom_bond_distance
_geom_bond_publ_flag
B1 C1 . 1.584(3) ?
B1 B1 3_666 1.774(5) ?
B1 H1 . 1.06(2) ?
B1 H2 . 1.25(2) ?
C1 C6 . 1.394(3) ?
C1 C2 . 1.407(3) ?
C2 C3 . 1.391(3) ?
C2 C7 . 1.501(3) ?
C3 C4 . 1.382(3) ?
C3 H3 . 0.95 ?
C4 C5 . 1.387(3) ?
C4 H4 . 0.95 ?
C5 C6 . 1.394(3) ?
C5 C8 . 1.497(3) ?
C6 H6 . 0.95 ?
C7 F3 . 1.341(2) ?
C7 F2 . 1.344(2) ?
C7 F1 . 1.350(2) ?
C8 F4 . 1.335(3) ?
C8 F6 . 1.340(2) ?
C8 F5 . 1.342(2) ?

loop_
_geom_torsion_atom_site_label_1
_geom_torsion_atom_site_label_2
_geom_torsion_atom_site_label_3
_geom_torsion_atom_site_label_4
_geom_torsion_site_symmetry_1
_geom_torsion_site_symmetry_2
_geom_torsion_site_symmetry_3
_geom_torsion_site_symmetry_4
_geom_torsion
_geom_torsion_publ_flag
B1 B1 C1 C6 3_666 . . . 44.8(3) ?
B1 B1 C1 C2 3_666 . . . -137.2(2) ?
C6 C1 C2 C3 . . . . -0.1(3) ?
B1 C1 C2 C3 . . . . -178.19(19) ?
C6 C1 C2 C7 . . . . 179.76(17) ?
B1 C1 C2 C7 . . . . 1.7(3) ?
C1 C2 C3 C4 . . . . 0.6(3) ?
C7 C2 C3 C4 . . . . -179.25(18) ?
C2 C3 C4 C5 . . . . -0.5(3) ?
C3 C4 C5 C6 . . . . -0.1(3) ?
C3 C4 C5 C8 . . . . 179.21(18) ?
C4 C5 C6 C1 . . . . 0.7(3) ?
C8 C5 C6 C1 . . . . -178.66(18) ?
C2 C1 C6 C5 . . . . -0.5(3) ?
B1 C1 C6 C5 . . . . 177.57(19) ?
C3 C2 C7 F3 . . . . -10.6(3) ?
C1 C2 C7 F3 . . . . 169.51(17) ?
C3 C2 C7 F2 . . . . 109.9(2) ?
C1 C2 C7 F2 . . . . -70.0(2) ?
C3 C2 C7 F1 . . . . -130.37(19) ?
C1 C2 C7 F1 . . . . 49.7(2) ?
C4 C5 C8 F4 . . . . -166.12(18) ?
C6 C5 C8 F4 . . . . 13.2(3) ?
C4 C5 C8 F6 . . . . -45.5(3) ?
C6 C5 C8 F6 . . . . 133.8(2) ?
C4 C5 C8 F5 . . . . 73.6(2) ?
C6 C5 C8 F5 . . . . -107.0(2) ?
